data_7717163
loop_
_publ_author_name
'Luo, Yu'
'Zhou, Ren-He'
'Shao, Zhen'
'Liu, Dan'
'Lu, Han-Han'
'Shang, Meng-Jia'
'Zhao, Liang'
'Liu, Tao'
'Meng, Yin-Shan'

_publ_section_title
;
 Effects of mono- or di-fluoro-substitution on spin crossover behavior in
 a pair of Schiff base-like Fe<sup>II</sup>-coordination polymers.
;
_journal_issue 35
_journal_name_full 'Dalton transactions (Cambridge, England : 2003)'
_journal_page_first 14692
_journal_page_last 14700
_journal_paper_doi 10.1039/d4dt01103a
_journal_volume 53
_journal_year 2024
_chemical_formula_moiety 'C36 H30 F4 Fe N4 O6'
_chemical_formula_sum 'C36 H30 F4 Fe N4 O6'
_chemical_formula_weight 746.49
_space_group_crystal_system monoclinic
_space_group_IT_number 14
_space_group_name_Hall '-P 2yn'
_space_group_name_H-M_alt 'P 1 21/n 1'
_atom_sites_solution_hydrogens geom
_audit_creation_date 2024-07-18
_audit_creation_method
;
Olex2 1.5
(compiled 2023.08.24 svn.re1ec1418 for OlexSys, GUI svn.r6928)
;
_audit_update_record
;
2024-07-22 deposited with the CCDC.	2024-07-29 downloaded from the CCDC.
;
_cell_angle_alpha 90
_cell_angle_beta 95.284(4)
_cell_angle_gamma 90
_cell_formula_units_Z 4
_cell_length_a 15.877(2)
_cell_length_b 13.1330(16)
_cell_length_c 17.844(2)
_cell_measurement_reflns_used 9243
_cell_measurement_temperature 300
_cell_measurement_theta_max 27.519
_cell_measurement_theta_min 2.576
_cell_volume 3704.9(8)
_computing_cell_refinement 'SAINT V8.40A (Bruker, 2019)'
_computing_data_reduction 'SAINT V8.40A (Bruker, 2019)'
_computing_molecular_graphics 'Olex2 1.5 (Dolomanov et al., 2009)'
_computing_publication_material 'Olex2 1.5 (Dolomanov et al., 2009)'
_computing_structure_refinement 'SHELXL 2018/3 (Sheldrick, 2015)'
_computing_structure_solution 'SHELXT 2014/4 (Sheldrick, 2014)'
_diffrn_ambient_temperature 300.00
_diffrn_measured_fraction_theta_full 0.987
_diffrn_measured_fraction_theta_max 0.983
_diffrn_measurement_device_type 'Bruker Apex-II CCD'
_diffrn_measurement_method 'phi and omega scans'
_diffrn_radiation_type MoK\a
_diffrn_radiation_wavelength 0.71073
_diffrn_reflns_av_R_equivalents 0.0618
_diffrn_reflns_av_unetI/netI 0.0339
_diffrn_reflns_Laue_measured_fraction_full 0.987
_diffrn_reflns_Laue_measured_fraction_max 0.983
_diffrn_reflns_limit_h_max 20
_diffrn_reflns_limit_h_min -20
_diffrn_reflns_limit_k_max 17
_diffrn_reflns_limit_k_min -14
_diffrn_reflns_limit_l_max 23
_diffrn_reflns_limit_l_min -23
_diffrn_reflns_number 78147
_diffrn_reflns_point_group_measured_fraction_full 0.987
_diffrn_reflns_point_group_measured_fraction_max 0.983
_diffrn_reflns_theta_full 25.242
_diffrn_reflns_theta_max 27.576
_diffrn_reflns_theta_min 2.260
_exptl_absorpt_coefficient_mu 0.475
_exptl_absorpt_correction_T_max 0.7456
_exptl_absorpt_correction_T_min 0.6108
_exptl_absorpt_correction_type multi-scan
_exptl_absorpt_process_details
;
SADABS-2016/2 (Bruker,2016/2) was used for absorption correction.
wR2(int) was 0.1589 before and 0.0896 after correction.
The Ratio of minimum to maximum transmission is 0.8192.
The \l/2 correction factor is Not present.
;
_exptl_crystal_colour 'metallic dark black'
_exptl_crystal_colour_lustre metallic
_exptl_crystal_colour_modifier dark
_exptl_crystal_colour_primary black
_exptl_crystal_density_diffrn 1.338
_exptl_crystal_description needle
_exptl_crystal_F_000 1536
_exptl_crystal_size_max 0.1
_exptl_crystal_size_mid 0.02
_exptl_crystal_size_min 0.02
_refine_diff_density_max 0.959
_refine_diff_density_min -0.386
_refine_diff_density_rms 0.069
_refine_ls_extinction_method none
_refine_ls_goodness_of_fit_ref 1.043
_refine_ls_hydrogen_treatment constr
_refine_ls_matrix_type full
_refine_ls_number_parameters 540
_refine_ls_number_reflns 8437
_refine_ls_number_restraints 50
_refine_ls_restrained_S_all 1.049
_refine_ls_R_factor_all 0.0849
_refine_ls_R_factor_gt 0.0608
_refine_ls_shift/su_max 0.000
_refine_ls_shift/su_mean 0.000
_refine_ls_structure_factor_coef Fsqd
_refine_ls_weighting_details 'w=1/[\s^2^(Fo^2^)+(0.1027P)^2^+2.8057P] where P=(Fo^2^+2Fc^2^)/3'
_refine_ls_weighting_scheme calc
_refine_ls_wR_factor_gt 0.1752
_refine_ls_wR_factor_ref 0.1937
_reflns_Friedel_coverage 0.000
_reflns_number_gt 6186
_reflns_number_total 8437
_reflns_threshold_expression 'I > 2\s(I)'
_cod_data_source_file d4dt01103a2.cif
_cod_data_source_block 1-300k
_cod_original_cell_volume 3705.0(8)
_cod_database_code 7717163
_shelx_shelxl_version_number 2018/3
_shelx_space_group_comment
;
The symmetry employed for this shelxl refinement is uniquely defined
by the following loop, which should always be used as a source of
symmetry information in preference to the above space-group names.
They are only intended as comments.
;
_shelx_estimated_absorpt_t_max 0.991
_shelx_estimated_absorpt_t_min 0.954
_olex2_refinement_description
;
1. Fixed Uiso
 At 1.2 times of:
  All C(H) groups, All C(H,H) groups
 At 1.5 times of:
  All C(H,H,H) groups
2. Restrained distances
 C2-C1
 1.54 with sigma of 0.01
 O8-C1
 1.45 with sigma of 0.02
 O10-C19 = O12-C37
 1.45 with sigma of 0.01
 C39-C37 = C38-C19
 1.54 with sigma of 0.01
 C20-O6
 2.45 with sigma of 0.04
 C39-O12
 2.45 with sigma of 0.01
 C2-O8
 2.45 with sigma of 0.04
 C38-O10
 2.45 with sigma of 0.01
 O6-C18 \\sim O8-C18
 with sigma of 0.01
 O7-C18 \\sim O9-C18
 with sigma of 0.01
 O6-C41 \\sim O8-C1
 with sigma of 0.01
 C2-C1 \\sim C41-C20
 with sigma of 0.01
3. Uiso/Uaniso restraints and constraints
O6 \\sim C41: within 2A with sigma of 0.01 and sigma for terminal atoms of 0.02
within 2A
C20 \\sim C41: within 2A with sigma of 0.01 and sigma for terminal atoms of
0.02 within 2A
C1 \\sim C2: within 2A with sigma of 0.01 and sigma for terminal atoms of 0.02
within 2A
Uanis(O7) \\sim Ueq: with sigma of 0.005 and sigma for terminal atoms of 0.01
Uanis(C19) \\sim Ueq, Uanis(C38) \\sim Ueq: with sigma of 0.05 and sigma for
terminal atoms of 0.1
4. Others
 Sof(O8)=Sof(O9)=Sof(C1)=Sof(H1A)=Sof(H1B)=Sof(C2)=Sof(H2A)=Sof(H2B)=Sof(H2C)=
 1-FVAR(1)
 Sof(O7)=Sof(O6)=Sof(C20)=Sof(H20A)=Sof(H20B)=Sof(H20C)=Sof(C41)=Sof(H41A)=
 Sof(H41B)=FVAR(1)
 Sof(O10)=Sof(O5)=Sof(C19)=Sof(H19A)=Sof(H19B)=Sof(C38)=Sof(H38A)=Sof(H38B)=
 Sof(H38C)=1-FVAR(2)
 Sof(O11)=Sof(O12)=Sof(C37)=Sof(H37A)=Sof(H37B)=Sof(C39)=Sof(H39A)=Sof(H39B)=
 Sof(H39C)=FVAR(2)
5.a Secondary CH2 refined with riding coordinates:
 C1(H1A,H1B), C41(H41A,H41B), C37(H37A,H37B), C19(H19A,H19B)
5.b Aromatic/amide H refined with riding coordinates:
 C35(H35), C36(H36), C28(H28), C33(H33), C12(H12), C29(H29), C21(H21), C9(H9),
 C34(H34), C7(H7), C24(H24), C22(H22), C14(H14), C23(H23)
5.c Idealised Me refined as rotating group:
 C3(H3A,H3B,H3C), C17(H17A,H17B,H17C), C2(H2A,H2B,H2C), C20(H20A,H20B,H20C),
 C39(H39A,H39B,H39C), C38(H38A,H38B,H38C)
;
_olex2_submission_special_instructions 'No special instructions were received'

loop_
_space_group_symop_operation_xyz
'x, y, z'
'-x+1/2, y+1/2, -z+1/2'
'-x, -y, -z'
'x-1/2, -y-1/2, z-1/2'

loop_
_atom_site_label
_atom_site_type_symbol
_atom_site_fract_x
_atom_site_fract_y
_atom_site_fract_z
_atom_site_U_iso_or_equiv
_atom_site_adp_type
_atom_site_occupancy
_atom_site_site_symmetry_order
_atom_site_calc_flag
_atom_site_refinement_flags_posn
_atom_site_refinement_flags_adp
_atom_site_refinement_flags_occupancy
_atom_site_disorder_assembly
_atom_site_disorder_group
Fe1 Fe 1.11295(2) 0.82038(3) 0.56021(2) 0.04014(15) Uani 1 1 d . . . . .
O2 O 1.12440(13) 0.95686(17) 0.61096(13) 0.0542(5) Uani 1 1 d . . . . .
O4 O 1.10147(13) 0.83463(19) 0.44622(13) 0.0544(6) Uani 1 1 d . . . . .
F3 F 0.68372(12) 0.8497(2) 0.41150(11) 0.0837(8) Uani 1 1 d . . . . .
F4 F 0.51812(12) 0.8458(2) 0.40822(11) 0.0835(8) Uani 1 1 d . . . . .
N2 N 1.12151(14) 0.76041(19) 0.67033(13) 0.0421(5) Uani 1 1 d . . . . .
N4 N 0.25405(14) 0.82308(19) 0.55112(15) 0.0451(6) Uani 1 1 d . . . . .
N1 N 1.11153(14) 0.6626(2) 0.53812(14) 0.0437(5) Uani 1 1 d . . . . .
N3 N 0.97240(14) 0.8293(2) 0.55533(15) 0.0464(6) Uani 1 1 d . . . . .
F1 F 1.0812(2) 0.34131(19) 0.66481(17) 0.1152(11) Uani 1 1 d . . . . .
C31 C 0.52213(16) 0.8337(2) 0.54130(17) 0.0442(7) Uani 1 1 d . . . . .
F2 F 1.0932(3) 0.4392(2) 0.79830(16) 0.1244(12) Uani 1 1 d . . . . .
C26 C 0.70169(17) 0.8364(2) 0.54362(17) 0.0457(7) Uani 1 1 d . . . . .
C25 C 0.79524(17) 0.8351(2) 0.54656(17) 0.0455(7) Uani 1 1 d . . . . .
C13 C 1.10608(17) 0.6018(2) 0.60292(16) 0.0443(6) Uani 1 1 d . . . . .
C8 C 1.11245(18) 0.6536(2) 0.67213(16) 0.0433(6) Uani 1 1 d . . . . .
C32 C 0.42899(16) 0.8291(2) 0.54111(17) 0.0420(6) Uani 1 1 d . . . . .
C35 C 0.30649(17) 0.7611(3) 0.59131(19) 0.0512(8) Uani 1 1 d . . . . .
H35 H 0.283634 0.714386 0.622962 0.061 Uiso 1 1 calc R U . . .
C36 C 0.39299(17) 0.7621(3) 0.58872(19) 0.0508(7) Uani 1 1 d . . . . .
H36 H 0.427002 0.717909 0.618896 0.061 Uiso 1 1 calc R U . . .
C30 C 0.56292(18) 0.8409(3) 0.47611(17) 0.0515(8) Uani 1 1 d . . . . .
C28 C 0.66030(18) 0.8317(3) 0.60990(17) 0.0555(9) Uani 1 1 d . . . . .
H28 H 0.692460 0.829851 0.656152 0.067 Uiso 1 1 calc R U . . .
C33 C 0.37447(18) 0.8928(3) 0.49767(19) 0.0538(8) Uani 1 1 d . . . . .
H33 H 0.395367 0.938375 0.464047 0.065 Uiso 1 1 calc R U . . .
C12 C 1.0944(2) 0.4969(3) 0.6011(2) 0.0624(9) Uani 1 1 d . . . . .
H12 H 1.088681 0.462882 0.555198 0.075 Uiso 1 1 calc R U . . .
C4 C 1.13428(19) 0.9872(3) 0.6772(2) 0.0525(7) Uani 1 1 d . . . . .
C29 C 0.57377(18) 0.8298(3) 0.60817(17) 0.0538(8) Uani 1 1 d . . . . .
H29 H 0.548994 0.825738 0.653309 0.065 Uiso 1 1 calc R U . . .
C27 C 0.64979(18) 0.8424(3) 0.47752(17) 0.0510(8) Uani 1 1 d . . . . .
C21 C 0.92503(19) 0.7795(3) 0.5029(2) 0.0586(9) Uani 1 1 d . . . . .
H21 H 0.952350 0.741590 0.468380 0.070 Uiso 1 1 calc R U . . .
C9 C 1.1070(2) 0.5964(3) 0.73818(19) 0.0603(9) Uani 1 1 d . . . . .
H9 H 1.110381 0.629075 0.784603 0.072 Uiso 1 1 calc R U . . .
C34 C 0.28903(18) 0.8876(3) 0.5051(2) 0.0554(8) Uani 1 1 d . . . . .
H34 H 0.253479 0.931722 0.476268 0.067 Uiso 1 1 calc R U . . .
C7 C 1.1315(3) 0.8130(3) 0.7324(2) 0.0620(9) Uani 1 1 d . . . . .
H7 H 1.135024 0.776194 0.777090 0.074 Uiso 1 1 calc R U . . .
C24 C 0.83821(19) 0.7796(3) 0.4958(2) 0.0587(9) Uani 1 1 d . . . . .
H24 H 0.808467 0.742970 0.457379 0.070 Uiso 1 1 calc R U . . .
C22 C 0.9314(2) 0.8845(3) 0.6033(2) 0.0695(11) Uani 1 1 d . . . . .
H22 H 0.963028 0.922040 0.640100 0.083 Uiso 1 1 calc R U . . .
C14 C 1.1266(2) 0.6211(3) 0.47486(18) 0.0577(8) Uani 1 1 d . . . . .
H14 H 1.134896 0.550943 0.475232 0.069 Uiso 1 1 calc R U . . .
C16 C 1.1159(2) 0.7747(3) 0.39363(18) 0.0609(9) Uani 1 1 d . . . . .
C15 C 1.1319(3) 0.6717(3) 0.40473(19) 0.0682(10) Uani 1 1 d . . . . .
C5 C 1.1376(3) 0.9200(3) 0.7391(2) 0.0682(10) Uani 1 1 d . . . . .
C23 C 0.8438(2) 0.8885(3) 0.6009(2) 0.0673(10) Uani 1 1 d . . . . .
H23 H 0.818000 0.927310 0.635916 0.081 Uiso 1 1 calc R U . . .
C10 C 1.0968(3) 0.4941(3) 0.7346(2) 0.0767(12) Uani 1 1 d . . . . .
C11 C 1.0914(3) 0.4439(3) 0.6664(2) 0.0748(11) Uani 1 1 d . . . . .
C3 C 1.1444(3) 1.1005(3) 0.6867(3) 0.0847(13) Uani 1 1 d . . . . .
H3A H 1.138486 1.132663 0.638146 0.127 Uiso 1 1 calc R U . . .
H3B H 1.199374 1.115211 0.711276 0.127 Uiso 1 1 calc R U . . .
H3C H 1.101771 1.125961 0.716599 0.127 Uiso 1 1 calc R U . . .
C6 C 1.1470(5) 0.9638(4) 0.8146(3) 0.130(3) Uani 1 1 d . . . . .
C17 C 1.1122(4) 0.8260(4) 0.3178(2) 0.1039(18) Uani 1 1 d . . . . .
H17A H 1.081022 0.888500 0.319420 0.156 Uiso 1 1 calc R U . . .
H17B H 1.084608 0.781901 0.280305 0.156 Uiso 1 1 calc R U . . .
H17C H 1.168567 0.840342 0.305483 0.156 Uiso 1 1 calc R U . . .
C18 C 1.1527(5) 0.6075(6) 0.3421(3) 0.122(2) Uani 1 1 d D . . . .
O7 O 1.1963(11) 0.6373(18) 0.2926(8) 0.087(5) Uani 0.273(15) 1 d D U P A 1
O8 O 1.1666(8) 0.5070(5) 0.3614(4) 0.148(5) Uani 0.727(15) 1 d D . P A 2
O9 O 1.1545(12) 0.6357(10) 0.2772(4) 0.200(6) Uani 0.727(15) 1 d D . P A 2
O6 O 1.1198(17) 0.5128(10) 0.3550(11) 0.141(9) Uani 0.273(15) 1 d D U P A 1
C1 C 1.2043(9) 0.4329(13) 0.3087(8) 0.179(6) Uani 0.727(15) 1 d D U P A 2
H1A H 1.237767 0.467405 0.273635 0.214 Uiso 0.727(15) 1 calc R U P A 2
H1B H 1.238538 0.381389 0.335999 0.214 Uiso 0.727(15) 1 calc R U P A 2
C2 C 1.1241(10) 0.3887(17) 0.2699(11) 0.237(8) Uani 0.727(15) 1 d D U P A 2
H2A H 1.097773 0.438036 0.235629 0.356 Uiso 0.727(15) 1 calc R U P A 2
H2B H 1.086201 0.371271 0.306783 0.356 Uiso 0.727(15) 1 calc R U P A 2
H2C H 1.137430 0.328745 0.242581 0.356 Uiso 0.727(15) 1 calc R U P A 2
C20 C 1.161(3) 0.3488(15) 0.3118(16) 0.149(10) Uani 0.273(15) 1 d D U P A 1
H20A H 1.186765 0.312500 0.273252 0.223 Uiso 0.273(15) 1 calc R U P A 1
H20B H 1.110062 0.314276 0.322628 0.223 Uiso 0.273(15) 1 calc R U P A 1
H20C H 1.199300 0.351782 0.356493 0.223 Uiso 0.273(15) 1 calc R U P A 1
C41 C 1.140(3) 0.4546(16) 0.2852(11) 0.141(8) Uani 0.273(15) 1 d D U P A 1
H41A H 1.090976 0.454147 0.248018 0.169 Uiso 0.273(15) 1 calc R U P A 1
H41B H 1.187009 0.485209 0.263003 0.169 Uiso 0.273(15) 1 calc R U P A 1
O10 O 1.1173(12) 0.8932(9) 0.8697(5) 0.138(6) Uani 0.491(13) 1 d D . P B 2
O5 O 1.1045(17) 1.0517(11) 0.8280(9) 0.187(10) Uani 0.491(13) 1 d . . P B 2
O11 O 1.1688(9) 1.0498(10) 0.8306(8) 0.122(5) Uani 0.509(13) 1 d . . P B 1
O12 O 1.1707(6) 0.8933(9) 0.8692(4) 0.082(3) Uani 0.509(13) 1 d D . P B 1
C37 C 1.1820(7) 0.9298(10) 0.9456(5) 0.089(4) Uani 0.509(13) 1 d D . P B 1
H37A H 1.216384 0.991008 0.947704 0.107 Uiso 0.509(13) 1 calc R U P B 1
H37B H 1.211691 0.878757 0.977267 0.107 Uiso 0.509(13) 1 calc R U P B 1
C19 C 1.0958(12) 0.9311(17) 0.9421(7) 0.167(10) Uani 0.491(13) 1 d D U P B 2
H19A H 1.071734 0.876593 0.970014 0.200 Uiso 0.491(13) 1 calc R U P B 2
H19B H 1.054103 0.984987 0.934562 0.200 Uiso 0.491(13) 1 calc R U P B 2
C39 C 1.0967(9) 0.9532(16) 0.9756(8) 0.137(7) Uani 0.509(13) 1 d D . P B 1
H39A H 1.068577 1.006120 0.945796 0.205 Uiso 0.509(13) 1 calc R U P B 1
H39B H 1.105802 0.975077 1.027003 0.205 Uiso 0.509(13) 1 calc R U P B 1
H39C H 1.062292 0.892948 0.972659 0.205 Uiso 0.509(13) 1 calc R U P B 1
C38 C 1.1764(14) 0.9721(17) 0.9867(10) 0.202(12) Uani 0.491(13) 1 d D U P B 2
H38A H 1.209477 1.009068 0.953419 0.304 Uiso 0.491(13) 1 calc R U P B 2
H38B H 1.208972 0.916165 1.008540 0.304 Uiso 0.491(13) 1 calc R U P B 2
H38C H 1.160975 1.016541 1.025874 0.304 Uiso 0.491(13) 1 calc R U P B 2

loop_
_atom_site_aniso_label
_atom_site_aniso_U_11
_atom_site_aniso_U_22
_atom_site_aniso_U_33
_atom_site_aniso_U_23
_atom_site_aniso_U_13
_atom_site_aniso_U_12
Fe1 0.0292(2) 0.0491(3) 0.0426(2) 0.00169(17) 0.00583(15) 0.00012(15)
O2 0.0496(12) 0.0521(13) 0.0613(14) 0.0011(11) 0.0077(10) -0.0004(10)
O4 0.0430(11) 0.0690(16) 0.0512(13) 0.0113(11) 0.0051(9) 0.0027(10)
F3 0.0398(10) 0.171(3) 0.0414(10) 0.0126(13) 0.0116(8) 0.0008(12)
F4 0.0382(10) 0.166(3) 0.0446(10) 0.0089(13) -0.0026(8) -0.0002(12)
N2 0.0385(11) 0.0471(15) 0.0412(12) -0.0023(10) 0.0061(9) -0.0026(10)
N4 0.0290(11) 0.0507(15) 0.0562(14) 0.0081(11) 0.0069(10) 0.0014(9)
N1 0.0393(12) 0.0528(15) 0.0397(12) -0.0011(10) 0.0066(9) -0.0004(10)
N3 0.0296(11) 0.0575(16) 0.0524(14) -0.0031(11) 0.0044(9) 0.0002(10)
F1 0.205(4) 0.0474(15) 0.094(2) 0.0041(13) 0.019(2) -0.0210(17)
C31 0.0287(12) 0.0567(18) 0.0478(15) 0.0028(13) 0.0056(11) 0.0007(11)
F2 0.233(4) 0.0749(19) 0.0665(16) 0.0246(14) 0.0215(19) -0.029(2)
C26 0.0295(12) 0.065(2) 0.0435(15) -0.0016(13) 0.0059(11) 0.0010(12)
C25 0.0301(12) 0.060(2) 0.0464(15) 0.0017(13) 0.0049(11) 0.0014(11)
C13 0.0420(14) 0.0473(17) 0.0442(15) -0.0003(13) 0.0076(11) -0.0007(12)
C8 0.0428(14) 0.0468(17) 0.0409(14) 0.0009(12) 0.0070(11) -0.0032(12)
C32 0.0273(12) 0.0515(17) 0.0478(15) 0.0005(12) 0.0059(10) -0.0002(11)
C35 0.0327(13) 0.059(2) 0.0627(19) 0.0179(15) 0.0090(12) 0.0014(12)
C36 0.0316(13) 0.060(2) 0.0614(18) 0.0144(15) 0.0046(12) 0.0049(12)
C30 0.0322(13) 0.081(2) 0.0409(15) 0.0048(15) 0.0000(11) -0.0008(13)
C28 0.0337(14) 0.095(3) 0.0376(15) -0.0019(15) 0.0039(11) 0.0043(14)
C33 0.0357(14) 0.063(2) 0.0637(19) 0.0168(16) 0.0079(12) -0.0016(13)
C12 0.083(2) 0.049(2) 0.0560(19) -0.0062(15) 0.0123(17) -0.0119(17)
C4 0.0419(15) 0.0512(19) 0.065(2) -0.0068(15) 0.0100(13) -0.0035(13)
C29 0.0338(14) 0.088(3) 0.0408(15) 0.0008(15) 0.0080(11) 0.0030(14)
C27 0.0350(14) 0.078(2) 0.0408(15) 0.0038(14) 0.0100(11) -0.0001(13)
C21 0.0383(15) 0.078(2) 0.0608(19) -0.0144(18) 0.0113(13) 0.0005(15)
C9 0.084(2) 0.056(2) 0.0416(16) 0.0020(15) 0.0067(15) -0.0096(17)
C34 0.0317(13) 0.064(2) 0.071(2) 0.0242(17) 0.0045(13) 0.0027(13)
C7 0.089(3) 0.051(2) 0.0464(18) -0.0023(15) 0.0088(17) -0.0032(17)
C24 0.0387(15) 0.079(2) 0.0586(19) -0.0156(18) 0.0069(13) -0.0039(15)
C22 0.0385(16) 0.095(3) 0.075(2) -0.031(2) 0.0028(15) 0.0017(17)
C14 0.065(2) 0.062(2) 0.0464(17) -0.0060(15) 0.0071(14) 0.0073(16)
C16 0.0563(19) 0.086(3) 0.0413(17) 0.0013(17) 0.0101(13) -0.0007(18)
C15 0.087(3) 0.081(3) 0.0383(16) -0.0002(17) 0.0129(16) 0.010(2)
C5 0.091(3) 0.052(2) 0.062(2) -0.0111(17) 0.0099(19) -0.0037(19)
C23 0.0378(16) 0.092(3) 0.072(2) -0.027(2) 0.0056(14) 0.0068(16)
C10 0.114(3) 0.059(2) 0.059(2) 0.0150(18) 0.015(2) -0.012(2)
C11 0.112(3) 0.043(2) 0.070(2) 0.0011(17) 0.012(2) -0.015(2)
C3 0.115(4) 0.049(2) 0.092(3) -0.010(2) 0.023(3) -0.010(2)
C6 0.261(9) 0.060(3) 0.067(3) -0.014(3) 0.014(4) -0.006(4)
C17 0.148(5) 0.115(4) 0.050(2) 0.019(2) 0.013(3) 0.001(3)
C18 0.200(7) 0.120(5) 0.050(2) -0.016(3) 0.038(3) 0.023(5)
O7 0.118(8) 0.108(8) 0.039(7) 0.004(6) 0.025(6) 0.016(7)
O8 0.275(13) 0.091(5) 0.092(5) -0.019(3) 0.091(7) 0.041(5)
O9 0.371(17) 0.194(9) 0.037(3) 0.000(4) 0.036(7) 0.095(11)
O6 0.19(2) 0.118(12) 0.105(11) -0.070(10) -0.016(12) 0.042(11)
C1 0.246(15) 0.172(13) 0.123(9) -0.070(8) 0.048(9) 0.043(12)
C2 0.286(18) 0.199(17) 0.222(16) -0.097(13) -0.008(13) 0.019(14)
C20 0.23(2) 0.091(14) 0.117(15) -0.061(12) -0.024(16) 0.042(15)
C41 0.21(2) 0.104(12) 0.106(11) -0.079(10) -0.012(12) 0.043(11)
O10 0.289(19) 0.065(5) 0.066(5) -0.010(4) 0.053(9) -0.014(10)
O5 0.42(3) 0.053(6) 0.104(8) -0.016(5) 0.090(16) 0.020(13)
O11 0.229(13) 0.062(5) 0.074(5) -0.033(4) 0.008(8) -0.026(8)
O12 0.114(6) 0.074(5) 0.054(4) -0.016(3) -0.002(4) -0.008(5)
C37 0.120(9) 0.088(7) 0.058(5) -0.024(5) 0.000(5) 0.001(6)
C19 0.33(3) 0.103(12) 0.071(10) -0.013(9) 0.041(13) -0.023(16)
C39 0.177(17) 0.151(16) 0.088(12) -0.016(11) 0.040(12) -0.002(13)
C38 0.21(2) 0.20(2) 0.19(2) -0.021(17) -0.070(19) 0.028(18)

loop_
_atom_type_symbol
_atom_type_description
_atom_type_scat_dispersion_real
_atom_type_scat_dispersion_imag
_atom_type_scat_source
C C 0.0033 0.0016 'International Tables Vol C Tables 4.2.6.8 and 6.1.1.4'
H H 0.0000 0.0000 'International Tables Vol C Tables 4.2.6.8 and 6.1.1.4'
F F 0.0171 0.0103 'International Tables Vol C Tables 4.2.6.8 and 6.1.1.4'
Fe Fe 0.3463 0.8444 'International Tables Vol C Tables 4.2.6.8 and 6.1.1.4'
N N 0.0061 0.0033 'International Tables Vol C Tables 4.2.6.8 and 6.1.1.4'
O O 0.0106 0.0060 'International Tables Vol C Tables 4.2.6.8 and 6.1.1.4'

loop_
_geom_angle_atom_site_label_1
_geom_angle_atom_site_label_2
_geom_angle_atom_site_label_3
_geom_angle
_geom_angle_site_symmetry_1
_geom_angle_site_symmetry_3
_geom_angle_publ_flag
O2 Fe1 O4 111.40(10) . . ?
O2 Fe1 N2 85.28(10) . . ?
O2 Fe1 N4 88.24(9) . 1_655 ?
O2 Fe1 N1 163.71(10) . . ?
O2 Fe1 N3 91.13(9) . . ?
O4 Fe1 N2 163.32(10) . . ?
O4 Fe1 N4 85.69(9) . 1_655 ?
O4 Fe1 N1 84.55(10) . . ?
O4 Fe1 N3 87.65(9) . . ?
N2 Fe1 N4 95.36(9) . 1_655 ?
N2 Fe1 N3 91.97(9) . . ?
N1 Fe1 N2 78.81(10) . . ?
N1 Fe1 N4 89.75(9) . 1_655 ?
N1 Fe1 N3 92.90(9) . . ?
N3 Fe1 N4 172.56(9) . 1_655 ?
C4 O2 Fe1 135.5(2) . . ?
C16 O4 Fe1 132.9(2) . . ?
C8 N2 Fe1 113.23(18) . . ?
C7 N2 Fe1 125.9(2) . . ?
C7 N2 C8 120.8(3) . . ?
C35 N4 Fe1 121.88(19) . 1_455 ?
C35 N4 C34 116.5(2) . . ?
C34 N4 Fe1 121.64(19) . 1_455 ?
C13 N1 Fe1 113.72(19) . . ?
C14 N1 Fe1 125.2(2) . . ?
C14 N1 C13 120.3(3) . . ?
C21 N3 Fe1 120.4(2) . . ?
C21 N3 C22 116.4(3) . . ?
C22 N3 Fe1 123.3(2) . . ?
C30 C31 C32 123.0(3) . . ?
C29 C31 C32 120.8(3) . . ?
C29 C31 C30 116.1(2) . . ?
C28 C26 C25 121.0(3) . . ?
C27 C26 C25 123.3(3) . . ?
C27 C26 C28 115.7(3) . . ?
C24 C25 C26 122.3(3) . . ?
C23 C25 C26 120.9(3) . . ?
C23 C25 C24 116.8(3) . . ?
C8 C13 N1 116.1(3) . . ?
C12 C13 N1 123.9(3) . . ?
C12 C13 C8 119.9(3) . . ?
C13 C8 N2 117.4(3) . . ?
C13 C8 C9 118.2(3) . . ?
C9 C8 N2 124.3(3) . . ?
C36 C32 C31 119.6(3) . . ?
C36 C32 C33 117.0(2) . . ?
C33 C32 C31 123.2(3) . . ?
N4 C35 H35 118.2 . . ?
N4 C35 C36 123.6(3) . . ?
C36 C35 H35 118.2 . . ?
C32 C36 H36 120.1 . . ?
C35 C36 C32 119.8(3) . . ?
C35 C36 H36 120.1 . . ?
F4 C30 C31 120.6(3) . . ?
F4 C30 C27 117.4(3) . . ?
C27 C30 C31 122.0(3) . . ?
C26 C28 H28 119.1 . . ?
C29 C28 C26 121.8(3) . . ?
C29 C28 H28 119.1 . . ?
C32 C33 H33 120.5 . . ?
C34 C33 C32 119.1(3) . . ?
C34 C33 H33 120.5 . . ?
C13 C12 H12 119.9 . . ?
C11 C12 C13 120.1(3) . . ?
C11 C12 H12 119.9 . . ?
O2 C4 C5 122.4(3) . . ?
O2 C4 C3 115.2(3) . . ?
C5 C4 C3 122.3(4) . . ?
C31 C29 H29 119.0 . . ?
C28 C29 C31 122.1(3) . . ?
C28 C29 H29 119.0 . . ?
F3 C27 C26 119.9(3) . . ?
F3 C27 C30 117.8(3) . . ?
C30 C27 C26 122.3(3) . . ?
N3 C21 H21 117.7 . . ?
N3 C21 C24 124.6(3) . . ?
C24 C21 H21 117.7 . . ?
C8 C9 H9 119.8 . . ?
C10 C9 C8 120.4(3) . . ?
C10 C9 H9 119.8 . . ?
N4 C34 C33 124.0(3) . . ?
N4 C34 H34 118.0 . . ?
C33 C34 H34 118.0 . . ?
N2 C7 H7 116.5 . . ?
N2 C7 C5 127.0(4) . . ?
C5 C7 H7 116.5 . . ?
C25 C24 H24 120.3 . . ?
C21 C24 C25 119.3(3) . . ?
C21 C24 H24 120.3 . . ?
N3 C22 H22 118.5 . . ?
N3 C22 C23 123.1(3) . . ?
C23 C22 H22 118.5 . . ?
N1 C14 H14 116.6 . . ?
N1 C14 C15 126.8(4) . . ?
C15 C14 H14 116.6 . . ?
O4 C16 C15 123.1(3) . . ?
O4 C16 C17 113.2(4) . . ?
C15 C16 C17 123.8(4) . . ?
C14 C15 C18 116.0(4) . . ?
C16 C15 C14 123.7(3) . . ?
C16 C15 C18 120.3(4) . . ?
C4 C5 C7 124.0(3) . . ?
C4 C5 C6 118.0(4) . . ?
C7 C5 C6 118.0(4) . . ?
C25 C23 C22 119.9(3) . . ?
C25 C23 H23 120.1 . . ?
C22 C23 H23 120.1 . . ?
F2 C10 C9 120.2(4) . . ?
F2 C10 C11 118.9(4) . . ?
C9 C10 C11 120.9(4) . . ?
F1 C11 C12 120.2(4) . . ?
F1 C11 C10 119.3(4) . . ?
C12 C11 C10 120.4(4) . . ?
C4 C3 H3A 109.5 . . ?
C4 C3 H3B 109.5 . . ?
C4 C3 H3C 109.5 . . ?
H3A C3 H3B 109.5 . . ?
H3A C3 H3C 109.5 . . ?
H3B C3 H3C 109.5 . . ?
C5 C6 O10 111.1(6) . . ?
O5 C6 C5 118.9(10) . . ?
O5 C6 O10 102.8(12) . . ?
O11 C6 C5 126.1(9) . . ?
O11 C6 O12 114.2(9) . . ?
O12 C6 C5 112.9(5) . . ?
C16 C17 H17A 109.5 . . ?
C16 C17 H17B 109.5 . . ?
C16 C17 H17C 109.5 . . ?
H17A C17 H17B 109.5 . . ?
H17A C17 H17C 109.5 . . ?
H17B C17 H17C 109.5 . . ?
O7 C18 C15 123.0(13) . . ?
O7 C18 O6 130.7(15) . . ?
O8 C18 C15 113.8(5) . . ?
O9 C18 C15 125.3(9) . . ?
O9 C18 O8 120.8(8) . . ?
O6 C18 C15 106.1(9) . . ?
C18 O8 C1 121.6(9) . . ?
C18 O6 C41 102.0(15) . . ?
O8 C1 H1A 111.9 . . ?
O8 C1 H1B 111.9 . . ?
H1A C1 H1B 109.6 . . ?
C2 C1 O8 99.6(12) . . ?
C2 C1 H1A 111.9 . . ?
C2 C1 H1B 111.9 . . ?
C1 C2 H2A 109.5 . . ?
C1 C2 H2B 109.5 . . ?
C1 C2 H2C 109.5 . . ?
H2A C2 H2B 109.5 . . ?
H2A C2 H2C 109.5 . . ?
H2B C2 H2C 109.5 . . ?
H20A C20 H20B 109.5 . . ?
H20A C20 H20C 109.5 . . ?
H20B C20 H20C 109.5 . . ?
C41 C20 H20A 109.5 . . ?
C41 C20 H20B 109.5 . . ?
C41 C20 H20C 109.5 . . ?
O6 C41 H41A 110.7 . . ?
O6 C41 H41B 110.7 . . ?
C20 C41 O6 105.4(16) . . ?
C20 C41 H41A 110.7 . . ?
C20 C41 H41B 110.7 . . ?
H41A C41 H41B 108.8 . . ?
C19 O10 C6 119.8(12) . . ?
C6 O12 C37 116.8(10) . . ?
O12 C37 H37A 109.4 . . ?
O12 C37 H37B 109.4 . . ?
O12 C37 C39 111.0(8) . . ?
H37A C37 H37B 108.0 . . ?
C39 C37 H37A 109.4 . . ?
C39 C37 H37B 109.4 . . ?
O10 C19 H19A 109.9 . . ?
O10 C19 H19B 109.9 . . ?
O10 C19 C38 109.1(10) . . ?
H19A C19 H19B 108.3 . . ?
C38 C19 H19A 109.9 . . ?
C38 C19 H19B 109.9 . . ?
C37 C39 H39A 109.5 . . ?
C37 C39 H39B 109.5 . . ?
C37 C39 H39C 109.5 . . ?
H39A C39 H39B 109.5 . . ?
H39A C39 H39C 109.5 . . ?
H39B C39 H39C 109.5 . . ?
C19 C38 H38A 109.5 . . ?
C19 C38 H38B 109.5 . . ?
C19 C38 H38C 109.5 . . ?
H38A C38 H38B 109.5 . . ?
H38A C38 H38C 109.5 . . ?
H38B C38 H38C 109.5 . . ?

loop_
_geom_bond_atom_site_label_1
_geom_bond_atom_site_label_2
_geom_bond_distance
_geom_bond_site_symmetry_2
_geom_bond_publ_flag
Fe1 O2 2.009(2) . ?
Fe1 O4 2.034(2) . ?
Fe1 N2 2.110(2) . ?
Fe1 N4 2.261(2) 1_655 ?
Fe1 N1 2.109(3) . ?
Fe1 N3 2.228(2) . ?
O2 C4 1.244(4) . ?
O4 C16 1.262(4) . ?
F3 C27 1.343(3) . ?
F4 C30 1.349(3) . ?
N2 C8 1.411(4) . ?
N2 C7 1.302(4) . ?
N4 C35 1.327(4) . ?
N4 C34 1.336(4) . ?
N1 C13 1.415(4) . ?
N1 C14 1.296(4) . ?
N3 C21 1.318(4) . ?
N3 C22 1.337(4) . ?
F1 C11 1.357(5) . ?
C31 C32 1.480(3) . ?
C31 C30 1.386(4) . ?
C31 C29 1.385(4) . ?
F2 C10 1.352(4) . ?
C26 C25 1.481(4) . ?
C26 C28 1.406(4) . ?
C26 C27 1.378(4) . ?
C25 C24 1.389(4) . ?
C25 C23 1.374(5) . ?
C13 C8 1.405(4) . ?
C13 C12 1.390(5) . ?
C8 C9 1.407(4) . ?
C32 C36 1.383(4) . ?
C32 C33 1.388(4) . ?
C35 H35 0.9300 . ?
C35 C36 1.378(4) . ?
C36 H36 0.9300 . ?
C30 C27 1.377(4) . ?
C28 H28 0.9300 . ?
C28 C29 1.372(4) . ?
C33 H33 0.9300 . ?
C33 C34 1.377(4) . ?
C12 H12 0.9300 . ?
C12 C11 1.362(5) . ?
C4 C5 1.411(5) . ?
C4 C3 1.504(5) . ?
C29 H29 0.9300 . ?
C21 H21 0.9300 . ?
C21 C24 1.373(4) . ?
C9 H9 0.9300 . ?
C9 C10 1.355(6) . ?
C34 H34 0.9300 . ?
C7 H7 0.9300 . ?
C7 C5 1.413(5) . ?
C24 H24 0.9300 . ?
C22 H22 0.9300 . ?
C22 C23 1.389(4) . ?
C14 H14 0.9300 . ?
C14 C15 1.426(5) . ?
C16 C15 1.387(6) . ?
C16 C17 1.508(5) . ?
C15 C18 1.462(6) . ?
C5 C6 1.460(6) . ?
C23 H23 0.9300 . ?
C10 C11 1.379(6) . ?
C3 H3A 0.9600 . ?
C3 H3B 0.9600 . ?
C3 H3C 0.9600 . ?
C6 O10 1.461(13) . ?
C6 O5 1.370(17) . ?
C6 O11 1.208(13) . ?
C6 O12 1.371(13) . ?
C17 H17A 0.9600 . ?
C17 H17B 0.9600 . ?
C17 H17C 0.9600 . ?
C18 O7 1.234(10) . ?
C18 O8 1.377(9) . ?
C18 O9 1.219(8) . ?
C18 O6 1.376(12) . ?
O8 C1 1.514(9) . ?
O6 C41 1.519(12) . ?
C1 H1A 0.9700 . ?
C1 H1B 0.9700 . ?
C1 C2 1.508(9) . ?
C2 H2A 0.9600 . ?
C2 H2B 0.9600 . ?
C2 H2C 0.9600 . ?
C20 H20A 0.9600 . ?
C20 H20B 0.9600 . ?
C20 H20C 0.9600 . ?
C20 C41 1.497(13) . ?
C41 H41A 0.9700 . ?
C41 H41B 0.9700 . ?
O10 C19 1.454(9) . ?
O12 C37 1.441(8) . ?
C37 H37A 0.9700 . ?
C37 H37B 0.9700 . ?
C37 C39 1.533(9) . ?
C19 H19A 0.9700 . ?
C19 H19B 0.9700 . ?
C19 C38 1.541(10) . ?
C39 H39A 0.9600 . ?
C39 H39B 0.9600 . ?
C39 H39C 0.9600 . ?
C38 H38A 0.9600 . ?
C38 H38B 0.9600 . ?
C38 H38C 0.9600 . ?

loop_
_geom_torsion_atom_site_label_1
_geom_torsion_atom_site_label_2
_geom_torsion_atom_site_label_3
_geom_torsion_atom_site_label_4
_geom_torsion
_geom_torsion_site_symmetry_1
_geom_torsion_site_symmetry_2
_geom_torsion_site_symmetry_3
_geom_torsion_site_symmetry_4
_geom_torsion_publ_flag
Fe1 O2 C4 C5 -2.0(5) . . . . ?
Fe1 O2 C4 C3 176.7(3) . . . . ?
Fe1 O4 C16 C15 11.3(5) . . . . ?
Fe1 O4 C16 C17 -169.9(3) . . . . ?
Fe1 N2 C8 C13 4.9(3) . . . . ?
Fe1 N2 C8 C9 -173.2(3) . . . . ?
Fe1 N2 C7 C5 0.8(6) . . . . ?
Fe1 N4 C35 C36 -178.4(3) 1_455 . . . ?
Fe1 N4 C34 C33 179.6(3) 1_455 . . . ?
Fe1 N1 C13 C8 -7.2(3) . . . . ?
Fe1 N1 C13 C12 172.3(3) . . . . ?
Fe1 N1 C14 C15 -12.2(5) . . . . ?
Fe1 N3 C21 C24 179.4(3) . . . . ?
Fe1 N3 C22 C23 -178.9(3) . . . . ?
O2 C4 C5 C7 1.0(6) . . . . ?
O2 C4 C5 C6 -178.3(5) . . . . ?
O4 C16 C15 C14 5.6(6) . . . . ?
O4 C16 C15 C18 -176.6(5) . . . . ?
F4 C30 C27 F3 0.8(5) . . . . ?
F4 C30 C27 C26 -179.1(3) . . . . ?
N2 C8 C9 C10 178.8(3) . . . . ?
N2 C7 C5 C4 -0.6(7) . . . . ?
N2 C7 C5 C6 178.8(5) . . . . ?
N4 C35 C36 C32 -1.4(5) . . . . ?
N1 C13 C8 N2 1.5(4) . . . . ?
N1 C13 C8 C9 179.7(3) . . . . ?
N1 C13 C12 C11 178.8(3) . . . . ?
N1 C14 C15 C16 -4.2(7) . . . . ?
N1 C14 C15 C18 177.9(5) . . . . ?
N3 C21 C24 C25 -0.2(6) . . . . ?
N3 C22 C23 C25 -0.9(7) . . . . ?
C31 C32 C36 C35 176.9(3) . . . . ?
C31 C32 C33 C34 -175.6(3) . . . . ?
C31 C30 C27 F3 -179.9(3) . . . . ?
C31 C30 C27 C26 0.2(6) . . . . ?
F2 C10 C11 F1 1.1(7) . . . . ?
F2 C10 C11 C12 179.8(4) . . . . ?
C26 C25 C24 C21 -178.2(3) . . . . ?
C26 C25 C23 C22 178.8(4) . . . . ?
C26 C28 C29 C31 -0.9(6) . . . . ?
C25 C26 C28 C29 -178.0(3) . . . . ?
C25 C26 C27 F3 -1.5(5) . . . . ?
C25 C26 C27 C30 178.4(3) . . . . ?
C13 N1 C14 C15 178.4(3) . . . . ?
C13 C8 C9 C10 0.7(5) . . . . ?
C13 C12 C11 F1 -179.0(4) . . . . ?
C13 C12 C11 C10 2.3(7) . . . . ?
C8 N2 C7 C5 -177.0(4) . . . . ?
C8 C13 C12 C11 -1.7(5) . . . . ?
C8 C9 C10 F2 178.7(4) . . . . ?
C8 C9 C10 C11 -0.2(7) . . . . ?
C32 C31 C30 F4 1.1(5) . . . . ?
C32 C31 C30 C27 -178.2(3) . . . . ?
C32 C31 C29 C28 178.5(3) . . . . ?
C32 C33 C34 N4 -1.2(6) . . . . ?
C35 N4 C34 C33 -0.1(5) . . . . ?
C36 C32 C33 C34 1.2(5) . . . . ?
C30 C31 C32 C36 138.0(4) . . . . ?
C30 C31 C32 C33 -45.3(5) . . . . ?
C30 C31 C29 C28 -0.7(5) . . . . ?
C28 C26 C25 C24 138.9(4) . . . . ?
C28 C26 C25 C23 -40.4(5) . . . . ?
C28 C26 C27 F3 178.3(3) . . . . ?
C28 C26 C27 C30 -1.8(5) . . . . ?
C33 C32 C36 C35 0.0(5) . . . . ?
C12 C13 C8 N2 -178.0(3) . . . . ?
C12 C13 C8 C9 0.2(5) . . . . ?
C4 C5 C6 O10 158.0(9) . . . . ?
C4 C5 C6 O5 39.0(14) . . . . ?
C4 C5 C6 O11 -15.6(14) . . . . ?
C4 C5 C6 O12 -164.6(6) . . . . ?
C29 C31 C32 C36 -41.2(5) . . . . ?
C29 C31 C32 C33 135.4(4) . . . . ?
C29 C31 C30 F4 -179.6(3) . . . . ?
C29 C31 C30 C27 1.1(5) . . . . ?
C27 C26 C25 C24 -41.3(5) . . . . ?
C27 C26 C25 C23 139.5(4) . . . . ?
C27 C26 C28 C29 2.1(5) . . . . ?
C21 N3 C22 C23 1.7(6) . . . . ?
C9 C10 C11 F1 180.0(4) . . . . ?
C9 C10 C11 C12 -1.4(8) . . . . ?
C34 N4 C35 C36 1.4(5) . . . . ?
C7 N2 C8 C13 -177.0(3) . . . . ?
C7 N2 C8 C9 4.9(5) . . . . ?
C7 C5 C6 O10 -21.4(12) . . . . ?
C7 C5 C6 O5 -140.4(12) . . . . ?
C7 C5 C6 O11 165.0(11) . . . . ?
C7 C5 C6 O12 16.0(10) . . . . ?
C24 C25 C23 C22 -0.6(6) . . . . ?
C22 N3 C21 C24 -1.2(6) . . . . ?
C14 N1 C13 C8 163.4(3) . . . . ?
C14 N1 C13 C12 -17.1(5) . . . . ?
C14 C15 C18 O7 -145.1(12) . . . . ?
C14 C15 C18 O8 -1.7(10) . . . . ?
C14 C15 C18 O9 174.9(13) . . . . ?
C14 C15 C18 O6 30.7(15) . . . . ?
C16 C15 C18 O7 36.9(14) . . . . ?
C16 C15 C18 O8 -179.7(7) . . . . ?
C16 C15 C18 O9 -3.1(16) . . . . ?
C16 C15 C18 O6 -147.3(13) . . . . ?
C15 C18 O8 C1 -168.6(9) . . . . ?
C15 C18 O6 C41 176.5(16) . . . . ?
C5 C6 O10 C19 -160.6(12) . . . . ?
C5 C6 O12 C37 179.6(7) . . . . ?
C23 C25 C24 C21 1.1(5) . . . . ?
C3 C4 C5 C7 -177.6(4) . . . . ?
C3 C4 C5 C6 3.1(7) . . . . ?
C6 O10 C19 C38 -65(2) . . . . ?
C6 O12 C37 C39 73.1(14) . . . . ?
C17 C16 C15 C14 -173.2(4) . . . . ?
C17 C16 C15 C18 4.7(7) . . . . ?
C18 O8 C1 C2 -94.0(19) . . . . ?
C18 O6 C41 C20 144(4) . . . . ?
O7 C18 O6 C41 -8(3) . . . . ?
O9 C18 O8 C1 14.6(18) . . . . ?
O5 C6 O10 C19 -32(2) . . . . ?
O11 C6 O12 C37 26.8(15) . . . . ?
